data_4125367
loop_
_publ_author_name
'Yu, Kai'
'Lu, Ping'
'Jackson, Jeffrey J.'
'Nguyen, Thuy-Ai D'
'Alvarado, Joseph'
'Stivala, Craig E.'
'Ma, Yun'
'Mack, Kyle A.'
'Hayton, Trevor W.'
'Collum, David B.'
'Zakarian, Armen'

_publ_section_title
;
 Lithium Enolates in the Enantioselective Construction of Tetrasubstituted
 Carbon Centers with Chiral Lithium Amides as Noncovalent Stereodirecting
 Auxiliaries.
;
_journal_issue 1
_journal_name_full 'Journal of the American Chemical Society'
_journal_page_first 527
_journal_page_last 533
_journal_paper_doi 10.1021/jacs.6b11673
_journal_volume 139
_journal_year 2017
_chemical_formula_sum 'C58 H88 Li4 N4 O8'
_chemical_formula_weight 997.08
_space_group_crystal_system monoclinic
_space_group_IT_number 4
_space_group_name_Hall 'P 2yb'
_space_group_name_H-M_alt 'P 1 21 1'
_symmetry_space_group_name_Hall 'P 2yb'
_symmetry_space_group_name_H-M 'P 1 21 1'
_atom_sites_solution_hydrogens geom
_audit_creation_method SHELXL-2014/7
_cell_angle_alpha 90
_cell_angle_beta 108.027(3)
_cell_angle_gamma 90
_cell_formula_units_Z 2
_cell_length_a 12.3684(7)
_cell_length_b 18.2504(9)
_cell_length_c 13.2045(8)
_cell_measurement_temperature 100(2)
_cell_volume 2834.3(3)
_computing_structure_refinement 'SHELXL-2014/7 (Sheldrick, 2014)'
_diffrn_ambient_temperature 100(2)
_diffrn_measured_fraction_theta_full 0.997
_diffrn_measured_fraction_theta_max 0.997
_diffrn_radiation_type MoK\a
_diffrn_radiation_wavelength 0.71073
_diffrn_reflns_av_R_equivalents 0.0564
_diffrn_reflns_av_unetI/netI 0.0881
_diffrn_reflns_Laue_measured_fraction_full 0.997
_diffrn_reflns_Laue_measured_fraction_max 0.997
_diffrn_reflns_limit_h_max 11
_diffrn_reflns_limit_h_min -14
_diffrn_reflns_limit_k_max 14
_diffrn_reflns_limit_k_min -21
_diffrn_reflns_limit_l_max 15
_diffrn_reflns_limit_l_min -14
_diffrn_reflns_number 16174
_diffrn_reflns_point_group_measured_fraction_full 0.823
_diffrn_reflns_point_group_measured_fraction_max 0.823
_diffrn_reflns_theta_full 25.049
_diffrn_reflns_theta_max 25.049
_diffrn_reflns_theta_min 1.622
_exptl_absorpt_coefficient_mu 0.075
_exptl_crystal_density_diffrn 1.168
_exptl_crystal_F_000 1080
_exptl_crystal_size_max 0.200
_exptl_crystal_size_mid 0.100
_exptl_crystal_size_min 0.100
_refine_diff_density_max 0.630
_refine_diff_density_min -0.336
_refine_diff_density_rms 0.059
_refine_ls_abs_structure_details
;
 Flack x determined using 1780 quotients [(I+)-(I-)]/[(I+)+(I-)]
 (Parsons, Flack and Wagner, Acta Cryst. B69 (2013) 249-259).
;
_refine_ls_abs_structure_Flack 0.5(8)
_refine_ls_extinction_method none
_refine_ls_goodness_of_fit_ref 1.019
_refine_ls_hydrogen_treatment constr
_refine_ls_matrix_type full
_refine_ls_number_parameters 668
_refine_ls_number_reflns 8252
_refine_ls_number_restraints 1
_refine_ls_restrained_S_all 1.019
_refine_ls_R_factor_all 0.1005
_refine_ls_R_factor_gt 0.0624
_refine_ls_shift/su_max 0.000
_refine_ls_shift/su_mean 0.000
_refine_ls_structure_factor_coef Fsqd
_refine_ls_weighting_details 'w=1/[\s^2^(Fo^2^)+(0.0800P)^2^+0.7758P] where P=(Fo^2^+2Fc^2^)/3'
_refine_ls_weighting_scheme calc
_refine_ls_wR_factor_gt 0.1385
_refine_ls_wR_factor_ref 0.1569
_reflns_Friedel_coverage 0.596
_reflns_Friedel_fraction_full 0.636
_reflns_Friedel_fraction_max 0.636
_reflns_number_gt 5877
_reflns_number_total 8252
_reflns_threshold_expression 'I > 2\s(I)'
_cod_data_source_file ja6b11673_si_004.cif
_cod_data_source_block BN_8_127_0m_a
_cod_depositor_comments 'Adding full bibliography for 4125367.cif.'
_cod_database_code 4125367
_shelx_shelxl_version_number 2014/7
_shelx_space_group_comment
;
The symmetry employed for this shelxl refinement is uniquely defined
by the following loop, which should always be used as a source of
symmetry information in preference to the above space-group names.
They are only intended as comments.
;
_shelx_estimated_absorpt_t_min 0.985
_shelx_estimated_absorpt_t_max 0.992

loop_
_space_group_symop_operation_xyz
'x, y, z'
'-x, y+1/2, -z'

loop_
_atom_site_label
_atom_site_type_symbol
_atom_site_fract_x
_atom_site_fract_y
_atom_site_fract_z
_atom_site_U_iso_or_equiv
_atom_site_adp_type
_atom_site_occupancy
_atom_site_site_symmetry_order
_atom_site_calc_flag
_atom_site_refinement_flags_posn
_atom_site_refinement_flags_adp
C1 C 0.7756(5) 0.4895(3) 0.4245(4) 0.0196(13) Uani 1 1 d . .
C2 C 0.8623(4) 0.4534(3) 0.3956(4) 0.0202(13) Uani 1 1 d . .
C3 C 0.8681(4) 0.4310(3) 0.2942(4) 0.0191(12) Uani 1 1 d . .
C4 C 0.7811(5) 0.4451(3) 0.1981(4) 0.0249(13) Uani 1 1 d . .
H4 H 0.7157 0.4716 0.2001 0.030 Uiso 1 1 calc R U
C5 C 0.7886(5) 0.4214(4) 0.1018(4) 0.0293(15) Uani 1 1 d . .
H5 H 0.7295 0.4336 0.0386 0.035 Uiso 1 1 calc R U
C6 C 0.8794(5) 0.3802(4) 0.0939(5) 0.0334(16) Uani 1 1 d . .
H6 H 0.8822 0.3628 0.0270 0.040 Uiso 1 1 calc R U
C7 C 0.9660(5) 0.3653(3) 0.1865(5) 0.0298(15) Uani 1 1 d . .
H7 H 1.0298 0.3376 0.1829 0.036 Uiso 1 1 calc R U
C8 C 0.9619(5) 0.3897(3) 0.2843(4) 0.0256(14) Uani 1 1 d . .
H8 H 1.0231 0.3787 0.3464 0.031 Uiso 1 1 calc R U
C9 C 1.0476(5) 0.4881(3) 0.5013(5) 0.0291(15) Uani 1 1 d . .
H9A H 1.0232 0.5333 0.5276 0.044 Uiso 1 1 calc R U
H9B H 1.0631 0.4980 0.4341 0.044 Uiso 1 1 calc R U
H9C H 1.1168 0.4697 0.5539 0.044 Uiso 1 1 calc R U
C10 C 0.5080(5) 0.3816(3) 0.4564(4) 0.0219(13) Uani 1 1 d . .
H10 H 0.5772 0.3519 0.4921 0.026 Uiso 1 1 calc R U
C11 C 0.4600(5) 0.4362(3) 0.5179(4) 0.0202(13) Uani 1 1 d . .
H11 H 0.3758 0.4384 0.4837 0.024 Uiso 1 1 calc R U
C12 C 0.4834(5) 0.4145(3) 0.6359(4) 0.0211(13) Uani 1 1 d . .
C13 C 0.5863(5) 0.3838(3) 0.6958(4) 0.0232(13) Uani 1 1 d . .
H13 H 0.6408 0.3708 0.6615 0.028 Uiso 1 1 calc R U
C14 C 0.6110(5) 0.3720(3) 0.8035(5) 0.0289(15) Uani 1 1 d . .
H14 H 0.6819 0.3510 0.8426 0.035 Uiso 1 1 calc R U
C15 C 0.5327(5) 0.3907(3) 0.8553(4) 0.0283(14) Uani 1 1 d . .
H15 H 0.5493 0.3826 0.9297 0.034 Uiso 1 1 calc R U
C16 C 0.4295(5) 0.4215(3) 0.7961(5) 0.0291(15) Uani 1 1 d . .
H16 H 0.3752 0.4351 0.8301 0.035 Uiso 1 1 calc R U
C17 C 0.4060(5) 0.4323(3) 0.6877(4) 0.0246(13) Uani 1 1 d . .
H17 H 0.3346 0.4524 0.6480 0.029 Uiso 1 1 calc R U
C18 C 0.5499(5) 0.3578(3) 0.2935(4) 0.0219(13) Uani 1 1 d . .
H18A H 0.5471 0.3046 0.3074 0.026 Uiso 1 1 calc R U
H18B H 0.6289 0.3747 0.3272 0.026 Uiso 1 1 calc R U
C19 C 0.5168(5) 0.3706(3) 0.1747(4) 0.0270(14) Uani 1 1 d . .
H19A H 0.5235 0.4234 0.1607 0.032 Uiso 1 1 calc R U
H19B H 0.5695 0.3435 0.1451 0.032 Uiso 1 1 calc R U
C20 C 0.3966(5) 0.3456(3) 0.1204(5) 0.0292(15) Uani 1 1 d . .
H20A H 0.3913 0.2918 0.1278 0.035 Uiso 1 1 calc R U
H20B H 0.3745 0.3575 0.0436 0.035 Uiso 1 1 calc R U
C21 C 0.3171(5) 0.3838(4) 0.1710(4) 0.0314(15) Uani 1 1 d . .
H21A H 0.3149 0.4368 0.1548 0.038 Uiso 1 1 calc R U
H21B H 0.2392 0.3640 0.1402 0.038 Uiso 1 1 calc R U
C22 C 0.3555(5) 0.3728(3) 0.2901(4) 0.0258(14) Uani 1 1 d . .
H22A H 0.3043 0.4005 0.3209 0.031 Uiso 1 1 calc R U
H22B H 0.3490 0.3203 0.3057 0.031 Uiso 1 1 calc R U
C23 C 0.4425(5) 0.5664(3) 0.5358(4) 0.0201(13) Uani 1 1 d . .
H23A H 0.4527 0.5652 0.6132 0.024 Uiso 1 1 calc R U
H23B H 0.3607 0.5594 0.4975 0.024 Uiso 1 1 calc R U
C24 C 0.4807(5) 0.6412(3) 0.5061(4) 0.0181(12) Uani 1 1 d . .
H24A H 0.4594 0.6793 0.5498 0.022 Uiso 1 1 calc R U
H24B H 0.5646 0.6412 0.5249 0.022 Uiso 1 1 calc R U
C25 C 0.4309(5) 0.6618(3) 0.3897(4) 0.0204(13) Uani 1 1 d . .
H25A H 0.3473 0.6561 0.3692 0.024 Uiso 1 1 calc R U
H25B H 0.4469 0.7143 0.3820 0.024 Uiso 1 1 calc R U
C26 C 0.4638(5) 0.6169(3) 0.1270(4) 0.0229(13) Uani 1 1 d . .
H26 H 0.4366 0.5706 0.0868 0.028 Uiso 1 1 calc R U
C27 C 0.4080(5) 0.6451(3) 0.2094(4) 0.0235(13) Uani 1 1 d . .
H27 H 0.4120 0.6999 0.2095 0.028 Uiso 1 1 calc R U
C28 C 0.2821(5) 0.6237(4) 0.1702(5) 0.0277(15) Uani 1 1 d . .
C29 C 0.2407(5) 0.5648(4) 0.2145(5) 0.0342(16) Uani 1 1 d . .
H29 H 0.2913 0.5379 0.2712 0.041 Uiso 1 1 calc R U
C30 C 0.1284(6) 0.5451(4) 0.1778(6) 0.050(2) Uani 1 1 d . .
H30 H 0.1021 0.5050 0.2097 0.060 Uiso 1 1 calc R U
C31 C 0.0537(6) 0.5823(6) 0.0959(7) 0.065(3) Uani 1 1 d . .
H31 H -0.0236 0.5675 0.0700 0.079 Uiso 1 1 calc R U
C32 C 0.0914(6) 0.6419(6) 0.0508(6) 0.059(2) Uani 1 1 d . .
H32 H 0.0399 0.6689 -0.0052 0.071 Uiso 1 1 calc R U
C33 C 0.2049(5) 0.6616(5) 0.0882(5) 0.0431(19) Uani 1 1 d . .
H33 H 0.2306 0.7022 0.0569 0.052 Uiso 1 1 calc R U
C34 C 0.5944(5) 0.7195(3) 0.1422(5) 0.0259(14) Uani 1 1 d . .
H34A H 0.5605 0.7446 0.1915 0.031 Uiso 1 1 calc R U
H34B H 0.5519 0.7349 0.0688 0.031 Uiso 1 1 calc R U
C35 C 0.7176(5) 0.7423(3) 0.1674(4) 0.0261(14) Uani 1 1 d . .
H35A H 0.7215 0.7959 0.1580 0.031 Uiso 1 1 calc R U
H35B H 0.7585 0.7307 0.2428 0.031 Uiso 1 1 calc R U
C36 C 0.7756(5) 0.7042(3) 0.0972(5) 0.0303(15) Uani 1 1 d . .
H36A H 0.8581 0.7150 0.1224 0.036 Uiso 1 1 calc R U
H36B H 0.7443 0.7224 0.0232 0.036 Uiso 1 1 calc R U
C37 C 0.7566(5) 0.6213(3) 0.1001(5) 0.0273(14) Uani 1 1 d . .
H37A H 0.7858 0.5970 0.0468 0.033 Uiso 1 1 calc R U
H37B H 0.7995 0.6021 0.1713 0.033 Uiso 1 1 calc R U
C38 C 0.6317(5) 0.6037(3) 0.0765(4) 0.0237(14) Uani 1 1 d . .
H38A H 0.5898 0.6200 0.0034 0.028 Uiso 1 1 calc R U
H38B H 0.6221 0.5500 0.0799 0.028 Uiso 1 1 calc R U
C39 C 0.8020(6) 0.2800(4) 0.5203(5) 0.0389(17) Uani 1 1 d . .
H39A H 0.8247 0.2993 0.4598 0.047 Uiso 1 1 calc R U
H39B H 0.7180 0.2793 0.4996 0.047 Uiso 1 1 calc R U
C40 C 0.8496(5) 0.2029(3) 0.5494(5) 0.0323(15) Uani 1 1 d . .
H40A H 0.7877 0.1664 0.5369 0.039 Uiso 1 1 calc R U
H40B H 0.9007 0.1889 0.5079 0.039 Uiso 1 1 calc R U
C41 C 0.9146(6) 0.2094(4) 0.6669(6) 0.051(2) Uani 1 1 d . .
H41A H 0.9018 0.1658 0.7064 0.061 Uiso 1 1 calc R U
H41B H 0.9971 0.2147 0.6782 0.061 Uiso 1 1 calc R U
C42 C 0.8664(8) 0.2777(5) 0.7022(6) 0.069(3) Uani 1 1 d . .
H42A H 0.7944 0.2670 0.7171 0.082 Uiso 1 1 calc R U
H42B H 0.9212 0.2994 0.7665 0.082 Uiso 1 1 calc R U
C43 C 1.1101(6) 0.4501(5) 0.7808(5) 0.0469(19) Uani 1 1 d . .
H43A H 1.1339 0.4944 0.7498 0.056 Uiso 1 1 calc R U
H43B H 1.1413 0.4065 0.7550 0.056 Uiso 1 1 calc R U
C44 C 1.1524(6) 0.4536(5) 0.9001(5) 0.048(2) Uani 1 1 d . .
H44A H 1.2245 0.4261 0.9288 0.058 Uiso 1 1 calc R U
H44B H 1.1643 0.5049 0.9254 0.058 Uiso 1 1 calc R U
C45 C 1.0595(6) 0.4186(4) 0.9314(5) 0.0411(18) Uani 1 1 d . .
H45A H 1.0596 0.4351 1.0028 0.049 Uiso 1 1 calc R U
H45B H 1.0654 0.3645 0.9309 0.049 Uiso 1 1 calc R U
C46 C 0.9567(6) 0.4448(5) 0.8472(5) 0.054(2) Uani 1 1 d . .
H46A H 0.8920 0.4111 0.8396 0.065 Uiso 1 1 calc R U
H46B H 0.9349 0.4944 0.8642 0.065 Uiso 1 1 calc R U
C47 C 0.8159(7) 0.6167(4) 0.7270(6) 0.053(2) Uani 1 1 d . .
H47A H 0.8034 0.6393 0.6562 0.063 Uiso 1 1 calc R U
H47B H 0.8965 0.6015 0.7554 0.063 Uiso 1 1 calc R U
C48 C 0.7877(6) 0.6698(4) 0.8007(5) 0.0373(16) Uani 1 1 d . .
H48A H 0.7874 0.7207 0.7747 0.045 Uiso 1 1 calc R U
H48B H 0.8425 0.6661 0.8733 0.045 Uiso 1 1 calc R U
C49 C 0.6691(5) 0.6464(3) 0.7995(4) 0.0261(14) Uani 1 1 d . .
H49A H 0.6538 0.6605 0.8662 0.031 Uiso 1 1 calc R U
H49B H 0.6097 0.6676 0.7380 0.031 Uiso 1 1 calc R U
C50 C 0.6761(5) 0.5647(3) 0.7898(5) 0.0283(14) Uani 1 1 d . .
H50A H 0.7142 0.5421 0.8600 0.034 Uiso 1 1 calc R U
H50B H 0.5993 0.5430 0.7602 0.034 Uiso 1 1 calc R U
C51 C 0.8568(5) 0.6781(3) 0.4667(5) 0.0271(14) Uani 1 1 d . .
H51A H 0.8930 0.6698 0.4105 0.032 Uiso 1 1 calc R U
H51B H 0.8780 0.6375 0.5188 0.032 Uiso 1 1 calc R U
C52 C 0.8932(6) 0.7506(4) 0.5209(7) 0.063(3) Uani 1 1 d . .
H52A H 0.9188 0.7443 0.5992 0.075 Uiso 1 1 calc R U
H52B H 0.9567 0.7713 0.4994 0.075 Uiso 1 1 calc R U
C53 C 0.7988(6) 0.7975(5) 0.4897(10) 0.088(4) Uani 1 1 d . .
H53A H 0.8097 0.8345 0.4390 0.105 Uiso 1 1 calc R U
H53B H 0.7904 0.8235 0.5527 0.105 Uiso 1 1 calc R U
C54 C 0.6978(5) 0.7550(3) 0.4400(5) 0.0308(15) Uani 1 1 d . .
H54A H 0.6495 0.7522 0.4872 0.037 Uiso 1 1 calc R U
H54B H 0.6532 0.7780 0.3719 0.037 Uiso 1 1 calc R U
C55 C 0.2611(9) 0.6131(6) 0.7266(13) 0.129(6) Uani 1 1 d . .
H55A H 0.2752 0.5944 0.6614 0.155 Uiso 1 1 calc R U
H55B H 0.2832 0.5747 0.7821 0.155 Uiso 1 1 calc R U
C56 C 0.3277(8) 0.6793(5) 0.7633(9) 0.081(3) Uani 1 1 d . .
H56A H 0.3465 0.7037 0.7040 0.097 Uiso 1 1 calc R U
H56B H 0.3991 0.6678 0.8204 0.097 Uiso 1 1 calc R U
C57 C 0.2520(7) 0.7264(5) 0.8046(7) 0.057(2) Uani 1 1 d . .
H57A H 0.2400 0.7748 0.7690 0.068 Uiso 1 1 calc R U
H57B H 0.2844 0.7338 0.8825 0.068 Uiso 1 1 calc R U
C58 C 0.1414(7) 0.6834(5) 0.7777(7) 0.057(2) Uani 1 1 d . .
H58A H 0.1332 0.6603 0.8427 0.068 Uiso 1 1 calc R U
H58B H 0.0759 0.7165 0.7478 0.068 Uiso 1 1 calc R U
Li1 Li 0.8941(8) 0.4260(6) 0.6035(8) 0.028(2) Uani 1 1 d . .
Li2 Li 0.6709(8) 0.5198(6) 0.5729(7) 0.028(2) Uani 1 1 d . .
Li3 Li 0.5229(7) 0.5158(5) 0.3650(7) 0.021(2) Uani 1 1 d . .
Li4 Li 0.6357(8) 0.6133(5) 0.3208(7) 0.024(2) Uani 1 1 d . .
N1 N 0.5063(4) 0.5080(2) 0.5094(4) 0.0188(10) Uani 1 1 d . .
N2 N 0.4718(4) 0.6202(2) 0.3150(3) 0.0175(10) Uani 1 1 d . .
N3 N 0.4733(4) 0.3969(3) 0.3415(3) 0.0194(10) Uani 1 1 d . .
N4 N 0.5833(4) 0.6394(3) 0.1519(4) 0.0209(11) Uani 1 1 d . .
O1 O 0.6842(3) 0.5145(2) 0.3565(3) 0.0203(9) Uani 1 1 d . .
O2 O 0.7891(3) 0.4962(2) 0.5270(3) 0.0227(9) Uani 1 1 d . .
O3 O 0.9598(3) 0.4343(2) 0.4838(3) 0.0240(9) Uani 1 1 d . .
O4 O 0.8480(4) 0.3248(2) 0.6128(3) 0.0429(12) Uani 1 1 d . .
O5 O 0.9891(3) 0.4460(3) 0.7506(3) 0.0356(11) Uani 1 1 d . .
O6 O 0.7418(3) 0.5538(2) 0.7185(3) 0.0292(10) Uani 1 1 d . .
O7 O 0.7349(3) 0.6829(2) 0.4211(3) 0.0255(9) Uani 1 1 d . .
O8 O 0.1442(5) 0.6308(3) 0.7046(6) 0.080(2) Uani 1 1 d . .

loop_
_atom_site_aniso_label
_atom_site_aniso_U_11
_atom_site_aniso_U_22
_atom_site_aniso_U_33
_atom_site_aniso_U_23
_atom_site_aniso_U_13
_atom_site_aniso_U_12
C1 0.019(3) 0.014(3) 0.026(3) 0.000(2) 0.008(3) -0.004(2)
C2 0.015(3) 0.025(3) 0.018(3) 0.003(2) 0.001(2) -0.001(2)
C3 0.021(3) 0.014(3) 0.025(3) 0.000(2) 0.012(2) -0.003(2)
C4 0.027(3) 0.024(4) 0.023(3) 0.004(3) 0.006(2) 0.002(3)
C5 0.026(3) 0.041(4) 0.021(3) 0.000(3) 0.007(2) -0.002(3)
C6 0.038(4) 0.038(4) 0.029(4) -0.011(3) 0.019(3) -0.008(3)
C7 0.029(4) 0.025(4) 0.041(4) -0.003(3) 0.019(3) 0.001(3)
C8 0.029(3) 0.026(4) 0.024(3) 0.004(3) 0.012(3) 0.004(3)
C9 0.022(3) 0.035(4) 0.032(4) 0.001(3) 0.011(3) 0.000(3)
C10 0.033(3) 0.016(3) 0.014(3) -0.002(2) 0.005(2) 0.007(3)
C11 0.021(3) 0.019(3) 0.021(3) 0.004(2) 0.007(2) 0.002(3)
C12 0.031(3) 0.010(3) 0.024(3) -0.003(2) 0.011(3) -0.010(2)
C13 0.031(3) 0.017(3) 0.026(3) 0.001(3) 0.014(3) -0.002(3)
C14 0.031(4) 0.022(4) 0.029(4) -0.002(3) 0.002(3) 0.000(3)
C15 0.041(4) 0.024(4) 0.021(3) 0.000(3) 0.010(3) -0.012(3)
C16 0.031(3) 0.036(4) 0.024(3) -0.003(3) 0.013(3) -0.006(3)
C17 0.023(3) 0.027(4) 0.024(3) -0.001(3) 0.009(2) -0.005(3)
C18 0.023(3) 0.019(3) 0.023(3) -0.001(2) 0.006(2) 0.002(2)
C19 0.033(4) 0.026(4) 0.026(3) -0.003(3) 0.014(3) 0.004(3)
C20 0.042(4) 0.025(4) 0.022(3) -0.002(3) 0.011(3) 0.000(3)
C21 0.030(4) 0.037(4) 0.024(3) -0.006(3) 0.004(3) -0.006(3)
C22 0.028(3) 0.025(4) 0.025(3) 0.000(3) 0.008(3) -0.002(3)
C23 0.024(3) 0.020(3) 0.018(3) -0.004(2) 0.008(2) -0.001(3)
C24 0.022(3) 0.013(3) 0.022(3) -0.002(2) 0.011(2) -0.002(2)
C25 0.021(3) 0.017(3) 0.025(3) 0.000(2) 0.010(2) 0.001(2)
C26 0.021(3) 0.029(4) 0.020(3) -0.003(3) 0.007(2) -0.001(3)
C27 0.023(3) 0.022(3) 0.024(3) 0.002(2) 0.005(2) 0.001(3)
C28 0.019(3) 0.036(4) 0.028(3) -0.008(3) 0.008(3) 0.006(3)
C29 0.025(4) 0.034(4) 0.048(4) -0.017(3) 0.019(3) -0.003(3)
C30 0.027(4) 0.058(5) 0.073(6) -0.040(4) 0.029(4) -0.018(4)
C31 0.013(4) 0.117(9) 0.062(6) -0.055(6) 0.004(4) 0.000(5)
C32 0.030(5) 0.105(8) 0.033(4) -0.020(5) -0.003(3) 0.023(5)
C33 0.025(4) 0.078(6) 0.023(4) -0.005(3) 0.003(3) 0.014(3)
C34 0.030(3) 0.019(3) 0.030(3) 0.009(3) 0.011(3) 0.007(3)
C35 0.034(4) 0.021(4) 0.022(3) 0.007(3) 0.007(3) -0.003(3)
C36 0.027(3) 0.038(4) 0.026(3) 0.006(3) 0.008(3) -0.002(3)
C37 0.022(3) 0.033(4) 0.029(3) -0.002(3) 0.011(3) -0.001(3)
C38 0.024(3) 0.027(4) 0.023(3) 0.001(3) 0.011(3) 0.000(3)
C39 0.030(4) 0.043(5) 0.037(4) -0.004(3) 0.001(3) 0.003(3)
C40 0.026(3) 0.025(4) 0.054(4) 0.005(3) 0.024(3) 0.002(3)
C41 0.040(4) 0.073(6) 0.048(5) 0.029(4) 0.025(4) 0.027(4)
C42 0.106(7) 0.047(6) 0.050(5) 0.010(4) 0.020(5) -0.007(5)
C43 0.033(4) 0.070(6) 0.038(4) 0.009(4) 0.011(3) 0.000(4)
C44 0.037(4) 0.076(6) 0.028(4) 0.006(4) 0.004(3) -0.001(4)
C45 0.044(4) 0.050(5) 0.031(4) -0.001(3) 0.015(3) -0.001(3)
C46 0.047(5) 0.093(7) 0.021(4) -0.001(4) 0.009(3) 0.003(4)
C47 0.057(5) 0.050(5) 0.062(5) -0.020(4) 0.034(4) -0.028(4)
C48 0.043(4) 0.026(4) 0.039(4) 0.001(3) 0.006(3) -0.001(3)
C49 0.030(3) 0.035(4) 0.014(3) -0.001(3) 0.009(2) 0.001(3)
C50 0.039(4) 0.027(4) 0.025(3) -0.002(3) 0.019(3) -0.003(3)
C51 0.021(3) 0.025(4) 0.035(4) 0.001(3) 0.009(3) 0.002(3)
C52 0.031(4) 0.036(5) 0.106(7) -0.032(5) -0.001(4) -0.001(3)
C53 0.027(5) 0.053(6) 0.167(11) -0.053(6) 0.007(5) -0.006(4)
C54 0.032(4) 0.016(3) 0.044(4) -0.009(3) 0.012(3) 0.001(3)
C55 0.077(8) 0.060(8) 0.284(18) -0.034(9) 0.103(10) 0.000(6)
C56 0.054(6) 0.044(6) 0.156(10) -0.012(6) 0.050(6) -0.007(4)
C57 0.059(5) 0.049(5) 0.062(5) -0.011(4) 0.019(4) -0.003(4)
C58 0.054(5) 0.056(6) 0.059(5) -0.016(4) 0.016(4) -0.012(4)
Li1 0.033(6) 0.024(6) 0.032(6) 0.001(4) 0.014(4) 0.001(5)
Li2 0.026(5) 0.032(6) 0.026(5) -0.002(4) 0.009(4) -0.004(4)
Li3 0.020(5) 0.017(5) 0.027(5) -0.006(4) 0.007(4) -0.001(4)
Li4 0.023(5) 0.022(6) 0.029(5) 0.005(4) 0.008(4) 0.003(4)
N1 0.019(2) 0.012(3) 0.028(3) -0.002(2) 0.011(2) 0.000(2)
N2 0.019(2) 0.015(3) 0.021(2) 0.001(2) 0.010(2) 0.000(2)
N3 0.023(3) 0.017(3) 0.019(2) -0.0019(19) 0.0074(19) 0.002(2)
N4 0.021(3) 0.019(3) 0.025(3) 0.000(2) 0.011(2) 0.003(2)
O1 0.021(2) 0.018(2) 0.023(2) -0.0017(17) 0.0085(17) -0.0009(17)
O2 0.024(2) 0.027(3) 0.018(2) -0.0044(17) 0.0081(16) 0.0003(17)
O3 0.018(2) 0.030(3) 0.023(2) 0.0018(18) 0.0048(16) 0.0033(18)
O4 0.066(3) 0.034(3) 0.026(3) 0.003(2) 0.011(2) -0.014(2)
O5 0.028(2) 0.052(3) 0.025(2) 0.005(2) 0.0062(18) 0.003(2)
O6 0.032(2) 0.028(3) 0.033(2) -0.0084(19) 0.0181(19) -0.0080(19)
O7 0.023(2) 0.017(2) 0.034(2) -0.0066(18) 0.0054(18) -0.0022(17)
O8 0.068(4) 0.066(4) 0.118(5) -0.041(4) 0.046(4) -0.018(3)

loop_
_atom_type_symbol
_atom_type_description
_atom_type_scat_dispersion_real
_atom_type_scat_dispersion_imag
_atom_type_scat_source
C C 0.0033 0.0016 'International Tables Vol C Tables 4.2.6.8 and 6.1.1.4'
N N 0.0061 0.0033 'International Tables Vol C Tables 4.2.6.8 and 6.1.1.4'
O O 0.0106 0.0060 'International Tables Vol C Tables 4.2.6.8 and 6.1.1.4'
Li Li -0.0003 0.0001 'International Tables Vol C Tables 4.2.6.8 and 6.1.1.4'
H H 0.0000 0.0000 'International Tables Vol C Tables 4.2.6.8 and 6.1.1.4'

loop_
_geom_angle_atom_site_label_1
_geom_angle_atom_site_label_2
_geom_angle_atom_site_label_3
_geom_angle
O1 C1 O2 119.2(5)
O1 C1 C2 123.6(5)
O2 C1 C2 117.2(5)
O1 C1 Li1 154.9(4)
O2 C1 Li1 42.3(3)
C2 C1 Li1 77.2(4)
O1 C1 Li2 85.4(4)
O2 C1 Li2 34.7(3)
C2 C1 Li2 149.7(4)
Li1 C1 Li2 72.5(3)
C1 C2 C3 130.8(5)
C1 C2 O3 114.4(4)
C3 C2 O3 114.8(5)
C1 C2 Li1 72.2(4)
C3 C2 Li1 150.6(5)
O3 C2 Li1 46.2(3)
C4 C3 C8 115.5(5)
C4 C3 C2 123.2(5)
C8 C3 C2 121.2(5)
C5 C4 C3 121.6(5)
C5 C4 H4 119.2
C3 C4 H4 119.2
C4 C5 C6 122.0(6)
C4 C5 H5 119.0
C6 C5 H5 119.0
C5 C6 C7 117.8(5)
C5 C6 H6 121.1
C7 C6 H6 121.1
C6 C7 C8 121.4(6)
C6 C7 H7 119.3
C8 C7 H7 119.3
C7 C8 C3 121.6(5)
C7 C8 H8 119.2
C3 C8 H8 119.2
O3 C9 H9A 109.5
O3 C9 H9B 109.5
H9A C9 H9B 109.5
O3 C9 H9C 109.5
H9A C9 H9C 109.5
H9B C9 H9C 109.5
N3 C10 C11 113.0(4)
N3 C10 Li3 54.4(3)
C11 C10 Li3 75.1(4)
N3 C10 H10 121.5
C11 C10 H10 121.5
Li3 C10 H10 121.5
N1 C11 C10 108.8(4)
N1 C11 C12 110.8(4)
C10 C11 C12 113.0(4)
N1 C11 Li3 42.8(3)
C10 C11 Li3 73.2(3)
C12 C11 Li3 149.0(4)
N1 C11 H11 108.0
C10 C11 H11 108.0
C12 C11 H11 108.0
Li3 C11 H11 97.9
C17 C12 C13 117.9(5)
C17 C12 C11 119.9(5)
C13 C12 C11 121.9(5)
C14 C13 C12 121.4(5)
C14 C13 H13 119.3
C12 C13 H13 119.3
C13 C14 C15 120.4(6)
C13 C14 H14 119.8
C15 C14 H14 119.8
C16 C15 C14 118.6(5)
C16 C15 H15 120.7
C14 C15 H15 120.7
C17 C16 C15 120.1(6)
C17 C16 H16 119.9
C15 C16 H16 119.9
C12 C17 C16 121.6(5)
C12 C17 H17 119.2
C16 C17 H17 119.2
N3 C18 C19 111.5(4)
N3 C18 H18A 109.3
C19 C18 H18A 109.3
N3 C18 H18B 109.3
C19 C18 H18B 109.3
H18A C18 H18B 108.0
C20 C19 C18 110.9(5)
C20 C19 H19A 109.5
C18 C19 H19A 109.5
C20 C19 H19B 109.5
C18 C19 H19B 109.5
H19A C19 H19B 108.0
C19 C20 C21 109.2(5)
C19 C20 H20A 109.8
C21 C20 H20A 109.8
C19 C20 H20B 109.8
C21 C20 H20B 109.8
H20A C20 H20B 108.3
C22 C21 C20 111.1(5)
C22 C21 H21A 109.4
C20 C21 H21A 109.4
C22 C21 H21B 109.4
C20 C21 H21B 109.4
H21A C21 H21B 108.0
N3 C22 C21 112.9(5)
N3 C22 H22A 109.0
C21 C22 H22A 109.0
N3 C22 H22B 109.0
C21 C22 H22B 109.0
H22A C22 H22B 107.8
N1 C23 C24 111.3(4)
N1 C23 H23A 109.4
C24 C23 H23A 109.4
N1 C23 H23B 109.4
C24 C23 H23B 109.4
H23A C23 H23B 108.0
C25 C24 C23 114.8(5)
C25 C24 H24A 108.6
C23 C24 H24A 108.6
C25 C24 H24B 108.6
C23 C24 H24B 108.6
H24A C24 H24B 107.5
N2 C25 C24 116.2(5)
N2 C25 H25A 108.2
C24 C25 H25A 108.2
N2 C25 H25B 108.2
C24 C25 H25B 108.2
H25A C25 H25B 107.4
N4 C26 C27 112.7(5)
N4 C26 Li4 50.9(3)
C27 C26 Li4 75.0(4)
N4 C26 H26 120.3
C27 C26 H26 120.3
Li4 C26 H26 120.3
N2 C27 C28 116.1(5)
N2 C27 C26 110.1(5)
C28 C27 C26 107.8(4)
N2 C27 H27 107.5
C28 C27 H27 107.5
C26 C27 H27 107.5
C33 C28 C29 117.3(6)
C33 C28 C27 121.3(6)
C29 C28 C27 121.5(5)
C30 C29 C28 121.2(7)
C30 C29 H29 119.4
C28 C29 H29 119.4
C31 C30 C29 120.8(8)
C31 C30 H30 119.6
C29 C30 H30 119.6
C30 C31 C32 119.7(7)
C30 C31 H31 120.2
C32 C31 H31 120.2
C33 C32 C31 119.2(7)
C33 C32 H32 120.4
C31 C32 H32 120.4
C32 C33 C28 121.8(8)
C32 C33 H33 119.1
C28 C33 H33 119.1
N4 C34 C35 111.6(4)
N4 C34 H34A 109.3
C35 C34 H34A 109.3
N4 C34 H34B 109.3
C35 C34 H34B 109.3
H34A C34 H34B 108.0
C36 C35 C34 112.1(5)
C36 C35 H35A 109.2
C34 C35 H35A 109.2
C36 C35 H35B 109.2
C34 C35 H35B 109.2
H35A C35 H35B 107.9
C35 C36 C37 109.5(5)
C35 C36 H36A 109.8
C37 C36 H36A 109.8
C35 C36 H36B 109.8
C37 C36 H36B 109.8
H36A C36 H36B 108.2
C38 C37 C36 111.0(5)
C38 C37 H37A 109.4
C36 C37 H37A 109.4
C38 C37 H37B 109.4
C36 C37 H37B 109.4
H37A C37 H37B 108.0
N4 C38 C37 111.8(5)
N4 C38 H38A 109.2
C37 C38 H38A 109.2
N4 C38 H38B 109.2
C37 C38 H38B 109.2
H38A C38 H38B 107.9
O4 C39 C40 106.9(5)
O4 C39 H39A 110.3
C40 C39 H39A 110.3
O4 C39 H39B 110.3
C40 C39 H39B 110.3
H39A C39 H39B 108.6
C41 C40 C39 103.2(5)
C41 C40 H40A 111.1
C39 C40 H40A 111.1
C41 C40 H40B 111.1
C39 C40 H40B 111.1
H40A C40 H40B 109.1
C42 C41 C40 104.1(6)
C42 C41 H41A 110.9
C40 C41 H41A 110.9
C42 C41 H41B 110.9
C40 C41 H41B 110.9
H41A C41 H41B 108.9
O4 C42 C41 102.7(6)
O4 C42 H42A 111.2
C41 C42 H42A 111.2
O4 C42 H42B 111.2
C41 C42 H42B 111.2
H42A C42 H42B 109.1
O5 C43 C44 106.9(5)
O5 C43 H43A 110.3
C44 C43 H43A 110.3
O5 C43 H43B 110.3
C44 C43 H43B 110.3
H43A C43 H43B 108.6
C45 C44 C43 103.1(6)
C45 C44 H44A 111.1
C43 C44 H44A 111.1
C45 C44 H44B 111.1
C43 C44 H44B 111.1
H44A C44 H44B 109.1
C44 C45 C46 102.2(6)
C44 C45 H45A 111.3
C46 C45 H45A 111.3
C44 C45 H45B 111.3
C46 C45 H45B 111.3
H45A C45 H45B 109.2
O5 C46 C45 104.9(5)
O5 C46 H46A 110.8
C45 C46 H46A 110.8
O5 C46 H46B 110.8
C45 C46 H46B 110.8
H46A C46 H46B 108.8
O6 C47 C48 107.2(5)
O6 C47 H47A 110.3
C48 C47 H47A 110.3
O6 C47 H47B 110.3
C48 C47 H47B 110.3
H47A C47 H47B 108.5
C47 C48 C49 103.3(5)
C47 C48 H48A 111.1
C49 C48 H48A 111.1
C47 C48 H48B 111.1
C49 C48 H48B 111.1
H48A C48 H48B 109.1
C50 C49 C48 101.4(5)
C50 C49 H49A 111.5
C48 C49 H49A 111.5
C50 C49 H49B 111.5
C48 C49 H49B 111.5
H49A C49 H49B 109.3
O6 C50 C49 104.6(5)
O6 C50 H50A 110.8
C49 C50 H50A 110.8
O6 C50 H50B 110.8
C49 C50 H50B 110.8
H50A C50 H50B 108.9
O7 C51 C52 105.4(5)
O7 C51 H51A 110.7
C52 C51 H51A 110.7
O7 C51 H51B 110.7
C52 C51 H51B 110.7
H51A C51 H51B 108.8
C53 C52 C51 107.3(6)
C53 C52 H52A 110.3
C51 C52 H52A 110.3
C53 C52 H52B 110.3
C51 C52 H52B 110.3
H52A C52 H52B 108.5
C52 C53 C54 109.3(7)
C52 C53 H53A 109.8
C54 C53 H53A 109.8
C52 C53 H53B 109.8
C54 C53 H53B 109.8
H53A C53 H53B 108.3
O7 C54 C53 107.0(5)
O7 C54 H54A 110.3
C53 C54 H54A 110.3
O7 C54 H54B 110.3
C53 C54 H54B 110.3
H54A C54 H54B 108.6
O8 C55 C56 108.3(8)
O8 C55 H55A 110.0
C56 C55 H55A 110.0
O8 C55 H55B 110.0
C56 C55 H55B 110.0
H55A C55 H55B 108.4
C55 C56 C57 104.2(7)
C55 C56 H56A 110.9
C57 C56 H56A 110.9
C55 C56 H56B 110.9
C57 C56 H56B 110.9
H56A C56 H56B 108.9
C56 C57 C58 103.7(7)
C56 C57 H57A 111.0
C58 C57 H57A 111.0
C56 C57 H57B 111.0
C58 C57 H57B 111.0
H57A C57 H57B 109.0
O8 C58 C57 108.0(6)
O8 C58 H58A 110.1
C57 C58 H58A 110.1
O8 C58 H58B 110.1
C57 C58 H58B 110.1
H58A C58 H58B 108.4
O2 Li1 O4 120.8(5)
O2 Li1 O5 120.4(5)
O4 Li1 O5 102.2(5)
O2 Li1 O3 84.6(4)
O4 Li1 O3 108.7(5)
O5 Li1 O3 120.2(5)
O2 Li1 C1 28.1(2)
O4 Li1 C1 112.4(5)
O5 Li1 C1 143.2(5)
O3 Li1 C1 60.4(3)
O2 Li1 C2 57.9(3)
O4 Li1 C2 106.6(4)
O5 Li1 C2 145.6(5)
O3 Li1 C2 31.4(2)
C1 Li1 C2 30.6(2)
O2 Li1 Li2 29.9(3)
O4 Li1 Li2 105.1(4)
O5 Li1 Li2 104.8(4)
O3 Li1 Li2 114.3(4)
C1 Li1 Li2 55.0(3)
C2 Li1 Li2 85.6(3)
O2 Li2 O6 104.1(5)
O2 Li2 N1 132.4(6)
O6 Li2 N1 123.2(5)
O2 Li2 C1 24.6(2)
O6 Li2 C1 127.3(5)
N1 Li2 C1 109.4(4)
O2 Li2 Li3 90.9(4)
O6 Li2 Li3 159.4(5)
N1 Li2 Li3 45.3(3)
C1 Li2 Li3 66.4(3)
O2 Li2 Li1 31.4(3)
O6 Li2 Li1 86.5(4)
N1 Li2 Li1 138.2(5)
C1 Li2 Li1 52.5(3)
Li3 Li2 Li1 113.1(4)
N1 Li3 O1 116.6(5)
N1 Li3 N2 105.2(4)
O1 Li3 N2 101.7(4)
N1 Li3 N3 87.6(4)
O1 Li3 N3 102.2(4)
N2 Li3 N3 143.9(5)
N1 Li3 Li4 121.3(5)
O1 Li3 Li4 49.6(3)
N2 Li3 Li4 52.3(3)
N3 Li3 Li4 145.2(5)
N1 Li3 C10 58.4(3)
O1 Li3 C10 102.3(4)
N2 Li3 C10 155.3(5)
N3 Li3 C10 32.1(2)
Li4 Li3 C10 150.6(5)
N1 Li3 C11 29.7(2)
O1 Li3 C11 122.2(4)
N2 Li3 C11 126.2(4)
N3 Li3 C11 58.1(3)
Li4 Li3 C11 149.5(4)
C10 Li3 C11 31.73(19)
N1 Li3 Li2 44.6(3)
O1 Li3 Li2 72.4(3)
N2 Li3 Li2 109.6(4)
N3 Li3 Li2 103.2(4)
Li4 Li3 Li2 88.1(4)
C10 Li3 Li2 72.9(3)
C11 Li3 Li2 63.0(3)
O1 Li4 O7 111.1(5)
O1 Li4 N2 107.7(5)
O7 Li4 N2 113.4(5)
O1 Li4 N4 115.5(5)
O7 Li4 N4 118.4(5)
N2 Li4 N4 88.3(4)
O1 Li4 Li3 54.1(3)
O7 Li4 Li3 126.4(5)
N2 Li4 Li3 53.8(3)
N4 Li4 Li3 113.2(5)
O1 Li4 C26 110.0(4)
O7 Li4 C26 138.2(5)
N2 Li4 C26 59.1(3)
N4 Li4 C26 31.7(2)
Li3 Li4 C26 84.6(4)
C23 N1 C11 113.2(4)
C23 N1 Li2 113.1(5)
C11 N1 Li2 116.7(5)
C23 N1 Li3 114.2(4)
C11 N1 Li3 107.5(4)
Li2 N1 Li3 90.0(4)
C27 N2 C25 106.8(4)
C27 N2 Li4 107.5(4)
C25 N2 Li4 124.4(4)
C27 N2 Li3 128.7(4)
C25 N2 Li3 113.8(4)
Li4 N2 Li3 73.9(4)
C10 N3 C22 110.5(4)
C10 N3 C18 109.3(4)
C22 N3 C18 109.4(4)
C10 N3 Li3 93.5(4)
C22 N3 Li3 122.7(4)
C18 N3 Li3 110.0(4)
C38 N4 C26 108.5(4)
C38 N4 C34 108.2(4)
C26 N4 C34 111.8(4)
C38 N4 Li4 123.0(4)
C26 N4 Li4 97.4(4)
C34 N4 Li4 107.5(4)
C1 O1 Li4 130.2(5)
C1 O1 Li3 129.0(4)
Li4 O1 Li3 76.3(4)
C1 O2 Li2 120.7(5)
C1 O2 Li1 109.6(4)
Li2 O2 Li1 118.7(5)
C9 O3 C2 111.8(4)
C9 O3 Li1 113.6(4)
C2 O3 Li1 102.4(4)
C42 O4 C39 106.4(6)
C42 O4 Li1 130.6(5)
C39 O4 Li1 122.3(5)
C43 O5 C46 107.8(5)
C43 O5 Li1 122.6(5)
C46 O5 Li1 128.5(5)
C50 O6 C47 108.2(5)
C50 O6 Li2 121.1(5)
C47 O6 Li2 114.1(5)
C51 O7 C54 109.3(4)
C51 O7 Li4 126.6(4)
C54 O7 Li4 122.8(4)
C58 O8 C55 105.2(8)

loop_
_geom_bond_atom_site_label_1
_geom_bond_atom_site_label_2
_geom_bond_distance
C1 O1 1.290(6)
C1 O2 1.317(6)
C1 C2 1.408(8)
C1 Li1 2.632(11)
C1 Li2 2.719(11)
C2 C3 1.423(7)
C2 O3 1.437(6)
C2 Li1 2.696(11)
C3 C4 1.410(8)
C3 C8 1.423(8)
C4 C5 1.374(8)
C4 H4 0.9500
C5 C6 1.381(9)
C5 H5 0.9500
C6 C7 1.381(9)
C6 H6 0.9500
C7 C8 1.382(8)
C7 H7 0.9500
C8 H8 0.9500
C9 O3 1.427(7)
C9 H9A 0.9800
C9 H9B 0.9800
C9 H9C 0.9800
C10 N3 1.469(7)
C10 C11 1.517(8)
C10 Li3 2.761(11)
C10 H10 1.0000
C11 N1 1.450(7)
C11 C12 1.545(7)
C11 Li3 2.788(11)
C11 H11 1.0000
C12 C17 1.377(8)
C12 C13 1.392(8)
C13 C14 1.376(8)
C13 H13 0.9500
C14 C15 1.390(9)
C14 H14 0.9500
C15 C16 1.393(9)
C15 H15 0.9500
C16 C17 1.383(8)
C16 H16 0.9500
C17 H17 0.9500
C18 N3 1.477(7)
C18 C19 1.511(8)
C18 H18A 0.9900
C18 H18B 0.9900
C19 C20 1.508(8)
C19 H19A 0.9900
C19 H19B 0.9900
C20 C21 1.518(8)
C20 H20A 0.9900
C20 H20B 0.9900
C21 C22 1.509(8)
C21 H21A 0.9900
C21 H21B 0.9900
C22 N3 1.472(7)
C22 H22A 0.9900
C22 H22B 0.9900
C23 N1 1.432(7)
C23 C24 1.534(8)
C23 H23A 0.9900
C23 H23B 0.9900
C24 C25 1.516(7)
C24 H24A 0.9900
C24 H24B 0.9900
C25 N2 1.454(7)
C25 H25A 0.9900
C25 H25B 0.9900
C26 N4 1.470(7)
C26 C27 1.546(8)
C26 Li4 2.776(11)
C26 H26 1.0000
C27 N2 1.447(7)
C27 C28 1.532(8)
C27 H27 1.0000
C28 C33 1.387(9)
C28 C29 1.395(9)
C29 C30 1.370(9)
C29 H29 0.9500
C30 C31 1.367(12)
C30 H30 0.9500
C31 C32 1.388(13)
C31 H31 0.9500
C32 C33 1.383(10)
C32 H32 0.9500
C33 H33 0.9500
C34 N4 1.477(7)
C34 C35 1.514(8)
C34 H34A 0.9900
C34 H34B 0.9900
C35 C36 1.505(8)
C35 H35A 0.9900
C35 H35B 0.9900
C36 C37 1.534(9)
C36 H36A 0.9900
C36 H36B 0.9900
C37 C38 1.513(8)
C37 H37A 0.9900
C37 H37B 0.9900
C38 N4 1.464(7)
C38 H38A 0.9900
C38 H38B 0.9900
C39 O4 1.433(8)
C39 C40 1.527(9)
C39 H39A 0.9900
C39 H39B 0.9900
C40 C41 1.515(9)
C40 H40A 0.9900
C40 H40B 0.9900
C41 C42 1.516(11)
C41 H41A 0.9900
C41 H41B 0.9900
C42 O4 1.422(9)
C42 H42A 0.9900
C42 H42B 0.9900
C43 O5 1.427(8)
C43 C44 1.500(9)
C43 H43A 0.9900
C43 H43B 0.9900
C44 C45 1.480(10)
C44 H44A 0.9900
C44 H44B 0.9900
C45 C46 1.485(9)
C45 H45A 0.9900
C45 H45B 0.9900
C46 O5 1.451(7)
C46 H46A 0.9900
C46 H46B 0.9900
C47 O6 1.450(8)
C47 C48 1.489(10)
C47 H47A 0.9900
C47 H47B 0.9900
C48 C49 1.523(9)
C48 H48A 0.9900
C48 H48B 0.9900
C49 C50 1.502(9)
C49 H49A 0.9900
C49 H49B 0.9900
C50 O6 1.435(7)
C50 H50A 0.9900
C50 H50B 0.9900
C51 O7 1.443(6)
C51 C52 1.505(9)
C51 H51A 0.9900
C51 H51B 0.9900
C52 C53 1.403(11)
C52 H52A 0.9900
C52 H52B 0.9900
C53 C54 1.443(9)
C53 H53A 0.9900
C53 H53B 0.9900
C54 O7 1.441(7)
C54 H54A 0.9900
C54 H54B 0.9900
C55 O8 1.420(11)
C55 C56 1.457(13)
C55 H55A 0.9900
C55 H55B 0.9900
C56 C57 1.494(11)
C56 H56A 0.9900
C56 H56B 0.9900
C57 C58 1.521(10)
C57 H57A 0.9900
C57 H57B 0.9900
C58 O8 1.369(9)
C58 H58A 0.9900
C58 H58B 0.9900
Li1 O2 1.880(11)
Li1 O4 1.948(11)
Li1 O5 1.968(10)
Li1 O3 1.993(10)
Li1 Li2 3.166(14)
Li2 O2 1.799(10)
Li2 O6 1.951(10)
Li2 N1 1.959(10)
Li2 Li3 2.790(13)
Li3 N1 1.985(10)
Li3 O1 2.033(10)
Li3 N2 2.050(11)
Li3 N3 2.250(10)
Li3 Li4 2.440(13)
Li4 O1 1.912(10)
Li4 O7 1.967(10)
Li4 N2 2.009(10)
Li4 N4 2.174(10)
